data_1533046
loop_
_publ_author_name
'Redhammer, G.J.'
'Roth, G.'
'Tippelt, G.'
'Lottermoser, W.'
'Bernroider, M.'
'Amthauer, G.'

_publ_section_title
;
 The mixed-valence iron compound Na0.1 Fe7 (P O4)6: crystal structure and
 (57)Fe Mossbauer spectroscopy between 80 and 295 K
;
_journal_name_full 'Journal of Solid State Chemistry'
_journal_page_first 1607
_journal_page_last 1618
_journal_volume 177
_journal_year 2004
_chemical_formula_sum 'Fe7 Na0.122 O24 P6'
_chemical_name_systematic 'Na0.122 Fe7 (P O4)6'
_space_group_IT_number 2
_symmetry_space_group_name_Hall '-P 1'
_symmetry_space_group_name_H-M 'P -1'
_cell_angle_alpha 105.133
_cell_angle_beta 108.353
_cell_angle_gamma 101.637
_cell_formula_units_Z 1
_cell_length_a 6.3944
_cell_length_b 7.9562
_cell_length_c 9.3643
_cell_volume 415.012
_citation_journal_id_ASTM JSSCBI
_cod_data_source_file Redhammer_JSSCBI_2004_1686.cif
_cod_data_source_block Fe7Na0.122O24P6
_cod_original_cell_volume 415.0117
_cod_database_code 1533046

loop_
_symmetry_equiv_pos_as_xyz
x,y,z
-x,-y,-z

loop_
_atom_site_label
_atom_site_type_symbol
_atom_site_fract_x
_atom_site_fract_y
_atom_site_fract_z
_atom_site_occupancy
_atom_site_U_iso_or_equiv
O11 O-2 0.4794 0.3126 0.8419 1 0.0
O1 O-2 0.0434 0.1289 0.2068 1 0.0
O12 O-2 0.0444 0.2357 0.7269 1 0.0
Fe3 Fe+2 0.7792 0.3116 0.7846 1 0.0
O9 O-2 0.2933 0.5516 0.795 1 0.0
P2 P+5 0.5916 0.0927 0.3323 1 0.0
O5 O-2 0.3763 -0.0342 0.3357 1 0.0
O6 O-2 0.6151 0.2882 0.4168 1 0.0
O8 O-2 0.5639 0.051 0.1542 1 0.0
P3 P+5 0.0966 0.2665 0.1259 1 0.0
O10 O-2 0.2749 0.3033 0.561 1 0.0
O4 O-2 0.8663 0.2651 0.0056 1 0.0
Fe2 Fe+3 0.5441 0.2202 0.0252 1 0.0
O3 O-2 0.2416 0.2119 0.0314 1 0.0
Fe1 Fe+2 0.5 0.5 0.5 1 0.0
P1 P+5 0.2715 0.3508 0.7313 1 0.0
Na1 Na+1 0 0.5 0.5 0.122 0.0
Fe4 Fe+2 0.118 0.048 0.3902 1 0.0
O7 O-2 0.8065 0.0402 0.414 1 0.0
O2 O-2 0.2252 0.4556 0.2573 1 0.0
